data_2003862
loop_
_publ_author_name
'Kandasamy, S.'
'Fun, H.-K.'
'Ray, J. K.'
'Roy, B. C.'
'Nigam, G. D.'

_publ_section_title
;
 Diethyl 5-Oxo-1-phenyl-3-(2-thienyl)pyrrolidine-2,2-dicarboxylate,
 C~20~H~21~NO~5~S
;
_journal_issue 9
_journal_name_full 'Acta Crystallographica Section C'
_journal_page_first 1942
_journal_page_last 1944
_journal_paper_doi 10.1107/S0108270195003362
_journal_volume 51
_journal_year 1995
_chemical_formula_sum 'C20 H21 N O5 S'
_chemical_formula_weight 387.44
_chemical_melting_point 467.15
_chemical_name_systematic
;
1-Phenyl-4-(2'-thienyl)-5,5-dicarbethoxypyrrolidin-2-one.
;
_space_group_IT_number 14
_symmetry_cell_setting monoclinic
_symmetry_space_group_name_Hall '-P 2yn'
_symmetry_space_group_name_H-M 'P 1 21/n 1'
_audit_creation_method SHELXL
_cell_angle_alpha 90.00
_cell_angle_beta 100.27(1)
_cell_angle_gamma 90.00
_cell_formula_units_Z 4
_cell_length_a 10.872(1)
_cell_length_b 14.559(1)
_cell_length_c 12.674(1)
_cell_measurement_reflns_used 25
_cell_measurement_temperature 293(2)
_cell_measurement_theta_max 25
_cell_measurement_theta_min 8
_cell_volume 1974.0(3)
_computing_cell_refinement XSCANS
_computing_data_collection 'XSCANS (Siemens, 1994)'
_computing_data_reduction XSCANS
_computing_molecular_graphics 'SHELXTL/PC (Sheldrick, 1990)'
_computing_publication_material SHELXL/93
_computing_structure_refinement 'SHELXL93 (Sheldrick, 1993)'
_computing_structure_solution 'SHELXS86 (Sheldrick, 1985)'
_diffrn_ambient_temperature 293(2)
_diffrn_measurement_device 'Siemens P4 diffractometer'
_diffrn_measurement_method '\q/2\q scans'
_diffrn_radiation_monochromator graphite
_diffrn_radiation_source 'fine-focus sealed tube'
_diffrn_radiation_type MoK\a
_diffrn_radiation_wavelength 0.71073
_diffrn_reflns_av_R_equivalents 0.0222
_diffrn_reflns_av_sigmaI/netI 0.0431
_diffrn_reflns_limit_h_max 11
_diffrn_reflns_limit_h_min -1
_diffrn_reflns_limit_k_max 18
_diffrn_reflns_limit_k_min -1
_diffrn_reflns_limit_l_max 16
_diffrn_reflns_limit_l_min -16
_diffrn_reflns_number 5373
_diffrn_reflns_theta_max 27.50
_diffrn_reflns_theta_min 2.15
_diffrn_standards_decay_% 0.3
_diffrn_standards_interval_count 100
_diffrn_standards_number 3
_exptl_absorpt_coefficient_mu 0.194
_exptl_absorpt_correction_type none
_exptl_crystal_colour Colourless
_exptl_crystal_density_diffrn 1.304
_exptl_crystal_description 'Transparent blocks'
_exptl_crystal_F_000 816
_exptl_crystal_size_max 0.54
_exptl_crystal_size_mid 0.48
_exptl_crystal_size_min 0.24
_refine_diff_density_max 0.220
_refine_diff_density_min -0.232
_refine_ls_extinction_method none
_refine_ls_goodness_of_fit_all 0.936
_refine_ls_goodness_of_fit_obs 1.096
_refine_ls_hydrogen_treatment refall
_refine_ls_matrix_type full
_refine_ls_number_parameters 329
_refine_ls_number_reflns 4301
_refine_ls_number_restraints 0
_refine_ls_restrained_S_all 0.936
_refine_ls_restrained_S_obs 1.096
_refine_ls_R_factor_all 0.0730
_refine_ls_R_factor_obs 0.0425
_refine_ls_shift/esd_max 0.000
_refine_ls_shift/esd_mean 0.000
_refine_ls_structure_factor_coef Fsqd
_refine_ls_weighting_details 'w = 1/[\s^2^(Fo^2^) + (0.0648P)^2^] where P = (Fo^2^ + 2Fc^2^)/3'
_refine_ls_weighting_scheme calc
_refine_ls_wR_factor_all 0.1183
_refine_ls_wR_factor_obs 0.1071
_reflns_number_observed 2689
_reflns_number_total 4301
_reflns_observed_criterion >2sigma(I)
_cod_data_source_file as1174.cif
_cod_data_source_block 8180
_cod_depositor_comments
;
The following automatic conversions were performed:
'_symmetry_cell_setting' value 'Monoclinic' changed to 'monoclinic'
according to '/home/saulius/struct/CIF-dictionaries/cif_core.dic'
dictionary named 'cif_core.dic' version 2.4.1 from
2010-06-29.

'_exptl_absorpt_correction_type' value 'None' changed to
'none' according to '/home/saulius/struct/CIF-dictionaries/cif_core.dic'
dictionary named 'cif_core.dic' version 2.4.1 from 2010-06-29.

Automatic conversion script
Id: cif_fix_enum 1527 2010-12-29 10:47:43Z saulius 

The following automatic conversions were performed:

'_chemical_melting_point' value '194 \% C' was changed to '467.15' -
it was converted from degrees Celsius(C) to
Kelvins(K).

'_symmetry_cell_setting' value 'Monoclinic' changed to
'monoclinic' according to
/home/saulius/struct/CIF-dictionaries/cif_core.dic dictionary named
'cif_core.dic' version 2.4.1 from
2010-06-29.

'_exptl_absorpt_correction_type' value 'None' changed to
'none' according to
/home/saulius/struct/CIF-dictionaries/cif_core.dic dictionary named
'cif_core.dic' version 2.4.1 from 2010-06-29.

'_geom_bond_publ_flag'
value 'Yes' changed to 'yes' according to
/home/saulius/struct/CIF-dictionaries/cif_core.dic dictionary named
'cif_core.dic' version 2.4.1 from 2010-06-29 (29
times).

'_geom_angle_publ_flag' value 'Yes' changed to 'yes'
according to /home/saulius/struct/CIF-dictionaries/cif_core.dic
dictionary named 'cif_core.dic' version 2.4.1 from 2010-06-29 (41
time).

'_geom_torsion_publ_flag' value 'Yes' changed to 'yes'
according to /home/saulius/struct/CIF-dictionaries/cif_core.dic
dictionary named 'cif_core.dic' version 2.4.1 from 2010-06-29 (5
times).

Automatic conversion script
Id: cif_fix_values 1715 2011-07-08 13:25:40Z adriana 

The following automatic conversions were performed:

'_refine_ls_weighting_scheme' value 'calc w = 1/[\s^2^(Fo^2^) +
(0.0648P)^2^] where P = (Fo^2^ + 2Fc^2^)/3' was changed to 'calc'.
New tag '_refine_ls_weighting_details' was created. The value of the
new tag was set to 'w = 1/[\s^2^(Fo^2^) + (0.0648P)^2^] where P =
(Fo^2^ + 2Fc^2^)/3'.

Automatic conversion script
Id: cif_fix_values 3143 2015-03-26 13:38:13Z robertas 
;
_cod_original_sg_symbol_H-M 'P 21/n'
_cod_database_code 2003862

loop_
_symmetry_equiv_pos_as_xyz
'x, y, z'
'-x+1/2, y+1/2, -z+1/2'
'-x, -y, -z'
'x-1/2, -y-1/2, z-1/2'

loop_
_atom_site_aniso_label
_atom_site_aniso_U_11
_atom_site_aniso_U_22
_atom_site_aniso_U_33
_atom_site_aniso_U_12
_atom_site_aniso_U_13
_atom_site_aniso_U_23
S1 0.0625(4) 0.0643(4) 0.0637(4) 0.0059(3) 0.0069(3) 0.0120(3)
S1' 0.097(2) 0.0755(12) 0.0821(13) -0.0094(10) 0.0234(11) 0.0046(9)
O1 0.1001(12) 0.0837(11) 0.0620(9) -0.0210(9) -0.0219(8) -0.0044(8)
O2 0.0505(8) 0.0780(10) 0.0965(11) 0.0144(7) 0.0141(8) -0.0125(8)
O3 0.0419(7) 0.0609(8) 0.0551(7) -0.0105(6) 0.0075(5) 0.0046(6)
O4 0.0463(8) 0.0863(10) 0.0571(7) 0.0125(7) 0.0115(6) -0.0013(7)
O5 0.0487(7) 0.0502(7) 0.0430(6) 0.0028(5) 0.0112(5) -0.0084(5)
N1 0.0514(8) 0.0511(8) 0.0395(7) -0.0035(7) 0.0048(6) -0.0047(6)
C1 0.0698(14) 0.0614(12) 0.0540(11) 0.0035(10) 0.0086(10) -0.0032(9)
C2 0.111(2) 0.0601(14) 0.0710(14) -0.0066(14) -0.0088(15) 0.0060(11)
C3 0.095(2) 0.118(2) 0.0609(14) -0.047(2) -0.0150(14) 0.037(2)
C4 0.0539(15) 0.169(3) 0.0545(13) -0.011(2) 0.0092(11) 0.026(2)
C5 0.0513(12) 0.107(2) 0.0476(10) 0.0167(12) 0.0124(9) 0.0075(11)
C6 0.0417(9) 0.0572(10) 0.0378(8) -0.0004(8) 0.0032(7) -0.0032(7)
C7 0.0715(13) 0.0565(11) 0.0541(11) -0.0067(10) -0.0033(10) -0.0099(9)
C8 0.096(2) 0.0563(13) 0.0647(13) -0.0252(12) -0.0114(13) -0.0033(10)
C9 0.0591(12) 0.0465(9) 0.0486(10) -0.0006(9) 0.0100(9) -0.0058(8)
C10 0.0441(9) 0.0460(9) 0.0368(8) -0.0007(7) 0.0081(7) -0.0038(7)
C11 0.0462(10) 0.0606(11) 0.0379(8) 0.0017(9) 0.0096(7) -0.0048(7)
C12 0.0455(13) 0.100(2) 0.100(2) -0.0204(13) 0.0081(14) 0.022(2)
C13 0.080(2) 0.097(2) 0.099(2) -0.039(2) 0.019(2) 0.004(2)
C14 0.0435(10) 0.0415(8) 0.0425(8) -0.0025(7) 0.0123(7) 0.0000(7)
C15 0.0668(13) 0.0601(12) 0.0479(10) 0.0092(11) 0.0180(9) -0.0102(9)
C16 0.082(2) 0.106(2) 0.0554(13) 0.008(2) 0.0099(12) -0.0262(14)
C17 0.0582(11) 0.0396(9) 0.0555(10) -0.0002(8) 0.0096(9) -0.0001(7)
C18 0.097(2) 0.0755(12) 0.0821(13) -0.0094(10) 0.0234(11) 0.0046(9)
C18' 0.0625(4) 0.0643(4) 0.0637(4) 0.0059(3) 0.0069(3) 0.0120(3)
C19 0.089(2) 0.077(2) 0.0690(14) -0.0105(13) 0.0266(14) 0.0118(11)
C20 0.090(2) 0.0677(14) 0.0666(14) -0.0073(13) 0.0106(13) 0.0166(11)

loop_
_atom_site_label
_atom_site_occupancy
_atom_site_fract_x
_atom_site_fract_y
_atom_site_fract_z
_atom_site_U_iso_or_equiv
_atom_site_thermal_displace_type
_atom_site_calc_flag
_atom_site_refinement_flags
_atom_site_type_symbol
S1 0.867(3) 0.06296(6) 0.52119(4) 0.70111(5) 0.0640(2) Uani d P S
S1' 0.133(3) 0.3048(2) 0.51663(13) 0.7423(2) 0.0840(8) Uani d P S
O1 1 0.3845(2) 0.42943(11) 1.15990(11) 0.0864(5) Uani d . O
O2 1 -0.04858(13) 0.40632(10) 0.90447(12) 0.0749(4) Uani d . O
O3 1 0.01609(11) 0.25984(9) 0.91074(9) 0.0528(3) Uani d . O
O4 1 0.34648(12) 0.29231(10) 0.87512(10) 0.0630(4) Uani d . O
O5 1 0.16569(11) 0.30170(8) 0.75842(9) 0.0469(3) Uani d . O
N1 1 0.23041(13) 0.36259(10) 1.03832(10) 0.0477(3) Uani d . N
C1 1 0.2613(2) 0.20459(14) 1.1027(2) 0.0620(5) Uani d . C
C2 1 0.2295(3) 0.1338(2) 1.1631(2) 0.0838(7) Uani d . C
C3 1 0.1406(3) 0.1462(3) 1.2260(2) 0.0948(10) Uani d . C
C4 1 0.0844(3) 0.2298(3) 1.2297(2) 0.0925(10) Uani d . C
C5 1 0.1154(2) 0.3013(2) 1.1688(2) 0.0682(6) Uani d . C
C6 1 0.2030(2) 0.28802(12) 1.10459(12) 0.0461(4) Uani d . C
C7 1 0.3171(2) 0.42835(13) 1.07233(15) 0.0625(5) Uani d . C
C8 1 0.3167(3) 0.4960(2) 0.9832(2) 0.0754(7) Uani d . C
C9 1 0.1962(2) 0.47691(12) 0.90519(14) 0.0513(4) Uani d . C
C10 1 0.17227(15) 0.37297(11) 0.92525(12) 0.0422(4) Uani d . C
C11 1 0.0322(2) 0.34983(13) 0.91064(12) 0.0480(4) Uani d . C
C12 1 -0.1109(2) 0.2262(2) 0.9050(3) 0.0823(8) Uani d . C
C13 1 -0.1059(3) 0.1285(2) 0.9314(3) 0.0917(8) Uani d . C
C14 1 0.2394(2) 0.31512(11) 0.85215(13) 0.0419(4) Uani d . C
C15 1 0.2211(2) 0.2620(2) 0.67244(15) 0.0573(5) Uani d . C
C16 1 0.1202(3) 0.2547(2) 0.5775(2) 0.0811(8) Uani d . C
C17 1 0.1984(2) 0.50357(11) 0.79094(15) 0.0511(4) Uani d . C
C18 0.867(3) 0.3048(2) 0.51663(13) 0.7423(2) 0.0840(8) Uani d P C
C18' 0.133(3) 0.06296(6) 0.52119(4) 0.70111(5) 0.0640(2) Uani d P C
C19 1 0.2628(3) 0.5419(2) 0.6316(2) 0.0767(6) Uani d . C
C20 1 0.1407(3) 0.5464(2) 0.6014(2) 0.0752(6) Uani d . C
H1 1 0.3203(24) 0.1988(16) 1.0577(20) 0.092(8) Uiso d . H
H2 1 0.2721(25) 0.0731(20) 1.1626(20) 0.105(9) Uiso d . H
H3 1 0.1232(26) 0.0970(20) 1.2663(23) 0.113(9) Uiso d . H
H4 1 0.0282(28) 0.2409(19) 1.2702(23) 0.109(10) Uiso d . H
H5 1 0.0733(22) 0.3559(17) 1.1736(18) 0.084(8) Uiso d . H
H8A 1 0.3248(18) 0.5567(15) 1.0116(15) 0.066(6) Uiso d . H
H8B 1 0.3972(28) 0.4834(19) 0.9456(23) 0.116(10) Uiso d . H
H9 1 0.1284(18) 0.5037(12) 0.9251(14) 0.052(5) Uiso d . H
H12A 1 -0.1580(29) 0.2476(20) 0.8452(24) 0.110(10) Uiso d . H
H12B 1 -0.1481(31) 0.2677(22) 0.9520(27) 0.129(12) Uiso d . H
H13A 1 -0.0666(37) 0.0978(27) 0.8812(32) 0.170(17) Uiso d . H
H13B 1 -0.1908(28) 0.1065(18) 0.9259(21) 0.101(8) Uiso d . H
H13C 1 -0.0600(30) 0.1238(21) 1.0088(26) 0.130(11) Uiso d . H
H15A 1 0.2590(21) 0.2040(16) 0.6961(17) 0.076(7) Uiso d . H
H15B 1 0.2930(23) 0.3031(16) 0.6583(18) 0.086(7) Uiso d . H
H16A 1 0.0881(29) 0.3141(22) 0.5592(24) 0.117(11) Uiso d . H
H16B 1 0.0534(30) 0.2136(22) 0.5978(24) 0.124(11) Uiso d . H
H16C 1 0.1537(26) 0.2354(19) 0.5121(23) 0.108(9) Uiso d . H
H18 0.867(3) 0.3957(24) 0.5113(15) 0.7818(19) 0.060(6) Uiso d P H
H19 1 0.3265(24) 0.5547(18) 0.5879(20) 0.102(8) Uiso d . H
H20 1 0.0934(27) 0.5576(19) 0.5341(22) 0.108(9) Uiso d . H

loop_
_atom_type_symbol
_atom_type_description
_atom_type_scat_source
_atom_type_scat_dispersion_real
_atom_type_scat_dispersion_imag
C C 'International Tables Vol C Tables 4.2.6.8 and 6.1.1.4' 0.0033 0.0016
H H 'International Tables Vol C Tables 4.2.6.8 and 6.1.1.4' 0.0000 0.0000
N N 'International Tables Vol C Tables 4.2.6.8 and 6.1.1.4' 0.0061 0.0033
O O 'International Tables Vol C Tables 4.2.6.8 and 6.1.1.4' 0.0106 0.0060
S S 'International Tables Vol C Tables 4.2.6.8 and 6.1.1.4' 0.1246 0.1234

loop_
_geom_angle_atom_site_label_1
_geom_angle_atom_site_label_2
_geom_angle_atom_site_label_3
_geom_angle
_geom_angle_publ_flag
C20 S1 C17 92.54(12) yes
C11 O3 C12 117.3(2) yes
C14 O5 C15 117.71(14) yes
C7 N1 C6 123.50(14) yes
C7 N1 C10 113.01(14) yes
C6 N1 C10 123.42(13) yes
C2 C1 C6 119.7(2) yes
C1 C2 C3 120.2(3) yes
C4 C3 C2 120.2(2) yes
C3 C4 C5 120.0(3) yes
C6 C5 C4 119.5(3) yes
C5 C6 C1 120.4(2) yes
C5 C6 N1 118.6(2) yes
C1 C6 N1 121.0(2) yes
O1 C7 N1 124.7(2) yes
O1 C7 C8 126.8(2) yes
N1 C7 C8 108.4(2) yes
C7 C8 C9 104.9(2) yes
C17 C9 C8 114.8(2) yes
C17 C9 C10 115.98(14) yes
C8 C9 C10 102.72(15) yes
N1 C10 C14 111.45(13) yes
N1 C10 C11 109.87(13) yes
C14 C10 C11 112.05(13) yes
N1 C10 C9 101.73(12) yes
C14 C10 C9 108.86(13) yes
C11 C10 C9 112.46(15) yes
O2 C11 O3 125.9(2) yes
O2 C11 C10 123.9(2) yes
O3 C11 C10 110.23(15) yes
O3 C12 C13 108.7(2) yes
O4 C14 O5 125.81(15) yes
O4 C14 C10 123.7(2) yes
O5 C14 C10 110.28(14) yes
O5 C15 C16 106.9(2) yes
C18 C17 C9 127.5(2) yes
C18 C17 S1 111.25(14) yes
C9 C17 S1 121.28(14) yes
C17 C18 C19 108.4(2) yes
C20 C19 C18 115.1(2) yes
C19 C20 S1 112.7(2) yes

loop_
_geom_bond_atom_site_label_1
_geom_bond_atom_site_label_2
_geom_bond_distance
_geom_bond_publ_flag
S1 C20 1.681(2) yes
S1 C17 1.713(2) yes
O1 C7 1.216(2) yes
O2 C11 1.196(2) yes
O3 C11 1.322(2) yes
O3 C12 1.454(3) yes
O4 C14 1.195(2) yes
O5 C14 1.324(2) yes
O5 C15 1.456(2) yes
N1 C7 1.358(2) yes
N1 C6 1.436(2) yes
N1 C10 1.467(2) yes
C1 C2 1.364(3) yes
C1 C6 1.372(3) yes
C2 C3 1.371(4) yes
C3 C4 1.366(4) yes
C4 C5 1.373(4) yes
C5 C6 1.372(3) yes
C7 C8 1.498(3) yes
C8 C9 1.520(3) yes
C9 C17 1.504(3) yes
C9 C10 1.564(2) yes
C10 C14 1.530(2) yes
C10 C11 1.538(2) yes
C12 C13 1.461(4) yes
C15 C16 1.481(3) yes
C17 C18 1.418(3) yes
C18 C19 1.443(3) yes
C19 C20 1.317(4) yes

loop_
_geom_torsion_atom_site_label_1
_geom_torsion_atom_site_label_2
_geom_torsion_atom_site_label_3
_geom_torsion_atom_site_label_4
_geom_torsion
_geom_torsion_publ_flag
C6 C1 C2 C3 -0.6(3) ?
C1 C2 C3 C4 -0.8(4) ?
C2 C3 C4 C5 1.1(4) ?
C3 C4 C5 C6 -0.1(4) ?
C4 C5 C6 C1 -1.3(3) ?
C4 C5 C6 N1 177.6(2) ?
C2 C1 C6 C5 1.6(3) ?
C2 C1 C6 N1 -177.2(2) ?
C7 N1 C6 C5 87.2(2) ?
C10 N1 C6 C5 -96.0(2) ?
C7 N1 C6 C1 -94.0(2) ?
C10 N1 C6 C1 82.8(2) ?
C6 N1 C7 O1 3.5(3) ?
C10 N1 C7 O1 -173.6(2) ?
C6 N1 C7 C8 -178.1(2) ?
C10 N1 C7 C8 4.8(2) yes
O1 C7 C8 C9 -166.4(2) ?
N1 C7 C8 C9 15.2(3) yes
C7 C8 C9 C17 -154.2(2) ?
C7 C8 C9 C10 -27.4(2) yes
C7 N1 C10 C14 93.9(2) ?
C6 N1 C10 C14 -83.2(2) ?
C7 N1 C10 C11 -141.3(2) ?
C6 N1 C10 C11 41.6(2) ?
C7 N1 C10 C9 -21.9(2) yes
C6 N1 C10 C9 160.96(15) ?
C17 C9 C10 N1 155.4(2) ?
C8 C9 C10 N1 29.3(2) yes
C17 C9 C10 C14 37.6(2) ?
C8 C9 C10 C14 -88.4(2) ?
C17 C9 C10 C11 -87.2(2) ?
C8 C9 C10 C11 146.8(2) ?
C12 O3 C11 O2 -1.3(3) ?
C12 O3 C11 C10 175.9(2) ?
N1 C10 C11 O2 99.5(2) ?
C14 C10 C11 O2 -136.0(2) ?
C9 C10 C11 O2 -13.0(2) ?
N1 C10 C11 O3 -77.8(2) ?
C14 C10 C11 O3 46.6(2) ?
C9 C10 C11 O3 169.65(13) ?
C11 O3 C12 C13 -166.8(2) ?
C15 O5 C14 O4 -4.9(2) ?
C15 O5 C14 C10 169.49(15) ?
N1 C10 C14 O4 -25.3(2) ?
C11 C10 C14 O4 -148.9(2) ?
C9 C10 C14 O4 86.1(2) ?
N1 C10 C14 O5 160.11(13) ?
C11 C10 C14 O5 36.5(2) ?
C9 C10 C14 O5 -88.5(2) ?
C14 O5 C15 C16 -179.8(2) ?
C19 S1' C17 C18 0.E1(10) ?
C19 S1' C17 C9 -179.9(2) ?
C19 S1' C17 C18' 0.6(2) ?
C19 S1' C17 S1 0.6(2) ?
C8 C9 C17 C18 21.1(3) ?
C10 C9 C17 C18 -98.6(2) ?
C8 C9 C17 S1' 21.1(3) ?
C10 C9 C17 S1' -98.6(2) ?
C8 C9 C17 C18' -159.5(2) ?
C10 C9 C17 C18' 80.8(2) ?
C8 C9 C17 S1 -159.5(2) ?
C10 C9 C17 S1 80.8(2) ?
C20 S1 C17 C18 -0.6(2) ?
C20 S1 C17 S1' -0.6(2) ?
C20 S1 C17 C9 180.0(2) ?
C20 S1 C17 C18' 0.E1(7) ?
S1' C17 C18 C19 0.E1(10) ?
C9 C17 C18 C19 -179.9(2) ?
C18' C17 C18 C19 0.6(2) ?
S1 C17 C18 C19 0.6(2) ?
C18 C17 C18' C20 -0.6(2) ?
S1' C17 C18' C20 -0.6(2) ?
C9 C17 C18' C20 180.0(2) ?
S1 C17 C18' C20 0.E1(10) ?
C17 S1' C19 C20 -0.4(3) ?
C17 S1' C19 C18 0.E1(10) ?
C17 C18 C19 C20 -0.4(3) ?
C17 C18 C19 S1' 0.E1(10) ?
S1' C19 C20 S1 0.0(3) ?
C18 C19 C20 S1 0.0(3) ?
S1' C19 C20 C18' 0.0(3) ?
C18 C19 C20 C18' 0.0(3) ?
C17 S1 C20 C19 0.3(2) ?
C17 S1 C20 C18' 0.E1(7) ?
C17 C18' C20 C19 0.3(2) ?
C17 C18' C20 S1 0.E1(7) ?
